data_1563754
loop_
_publ_author_name
'Singh, Sandhya'
'Brooker, Sally'

_publ_section_title
;
 Correlations between ligand field \DO, spin crossover T1/2 and redox
 potential Epa in a family of five dinuclear helicates
;
_journal_name_full 'Chemical Science'
_journal_paper_doi 10.1039/D1SC01458G
_journal_year 2021
_chemical_formula_moiety 'C78 H96 Fe2 N30, C4 H10 O, 6(C2 H3 N), 4(B F4)'
_chemical_formula_sum 'C94 H124 B4 F16 Fe2 N36 O'
_chemical_formula_weight 2233.22
_chemical_name_common 'diiron(II) helicate of ditopic 4-N-Me-imidazole-triazole ligand'
_chemical_name_systematic
'Iron(II) helicate of 1,3-Bis(4-isobutyl-5-(1-methyl-1H-imidazol-4-yl)-4H-1,2,4-triazol-3-yl)benzene'
_space_group_crystal_system triclinic
_space_group_IT_number 2
_space_group_name_Hall '-P 1'
_space_group_name_H-M_alt 'P -1'
_atom_sites_solution_hydrogens geom
_atom_sites_solution_primary dual
_audit_creation_date 2019-05-30
_audit_creation_method
;
Olex2 1.2
(compiled 2017.08.10 svn.r3458 for OlexSys, GUI svn.r5381)
;
_audit_update_record
;
2021-02-05 deposited with the CCDC.	2021-06-28 downloaded from the CCDC.
;
_cell_angle_alpha 66.217(2)
_cell_angle_beta 73.980(2)
_cell_angle_gamma 74.493(2)
_cell_formula_units_Z 2
_cell_length_a 17.7970(4)
_cell_length_b 18.8632(5)
_cell_length_c 19.2290(3)
_cell_measurement_reflns_used 25100
_cell_measurement_temperature 100.01(10)
_cell_measurement_theta_max 75.9860
_cell_measurement_theta_min 3.9910
_cell_volume 5587.6(2)
_computing_cell_refinement 'CrysAlisPro 1.171.39.46e (Rigaku OD, 2018)'
_computing_data_collection 'CrysAlisPro 1.171.39.46e (Rigaku OD, 2018)'
_computing_data_reduction 'CrysAlisPro 1.171.39.46e (Rigaku OD, 2018)'
_computing_molecular_graphics 'Olex2 (Dolomanov et al., 2009)'
_computing_publication_material 'Olex2 (Dolomanov et al., 2009)'
_computing_structure_refinement 'ShelXL (Sheldrick, 2015)'
_computing_structure_solution 'ShelXT (Sheldrick, 2015)'
_diffrn_ambient_environment N~2~
_diffrn_ambient_temperature 100.01(10)
_diffrn_detector 'CCD plate'
_diffrn_detector_area_resol_mean 5.1725
_diffrn_detector_type Atlas
_diffrn_measured_fraction_theta_full 0.998
_diffrn_measured_fraction_theta_max 0.977
_diffrn_measurement_details
;
List of Runs (angles in degrees, time in seconds):

  # Type    Start    End  Width  t~exp~   \w     \q     \k     \f   Frames
#--------------------------------------------------------------------------
  1  \w   -128.00-100.00   1.00    2.50    --  -41.79 178.00 150.00   28
  2  \w   -118.00 -10.00   1.00    2.50    --  -41.79 -77.00-180.00  108
  3  \w   -101.00 -18.00   1.00    2.50    --  -41.79 -57.00  30.00   83
  4  \w     -7.00  29.00   1.00    2.50    --  -41.79  57.00 -60.00   36
  5  \w    -68.00 -33.00   1.00    2.50    --  -41.79  57.00-180.00   35
  6  \w    -96.00 -34.00   1.00    2.50    --  -41.79 178.00 150.00   62
  7  \w     60.00 131.00   1.00    2.50    --   41.79 178.00  60.00   71
  8  \w     90.00 117.00   1.00    5.00    --  112.00-125.00 120.00   27
  9  \w     42.00 141.00   1.00    5.00    --  112.00 -61.00   0.00   99
 10  \w     40.00 138.00   1.00    5.00    --  112.00 -77.00 150.00   98
 11  \w     76.00 118.00   1.00    5.00    --  112.00-125.00-180.00   42
 12  \w    140.00 176.00   1.00    5.00    --  112.00  77.00   0.00   36
 13  \w     42.00  68.00   1.00    5.00    --  112.00-125.00-180.00   26
 14  \w     36.00 140.00   1.00    5.00    --  112.00 -30.00 -30.00  104
 15  \w     39.00 118.00   1.00    5.00    --  112.00-125.00 -30.00   79
 16  \w    146.00 174.00   1.00    5.00    --  112.00 125.00  90.00   28
 17  \w    145.00 178.00   1.00    5.00    --  112.00  45.00 -30.00   33
 18  \w    102.00 130.00   1.00    5.00    --  112.00 125.00  90.00   28
 19  \w     41.00  90.00   1.00    5.00    --  112.00 -45.00 150.00   49
 20  \w     88.00 167.00   1.00    5.00    --  112.00  61.00 150.00   79
 21  \w     93.00 118.00   1.00    5.00    --  112.00-125.00-120.00   25
 22  \w     89.00 116.00   1.00    5.00    --  112.00  45.00 -30.00   27
 23  \w     31.00  93.00   1.00    5.00    --  112.00 -95.00   0.00   62
 24  \w     93.00 118.00   1.00    5.00    --  112.00-125.00  60.00   25
 25  \w     44.00  75.00   1.00    5.00    --  112.00-125.00 -60.00   31
 26  \w     53.00 178.00   1.00    5.00    --  112.00   0.00 120.00  125
;
_diffrn_measurement_device 'four-circle diffractometer'
_diffrn_measurement_device_type 'SuperNova, Dual, Cu at home/near, Atlas'
_diffrn_measurement_method '\w scans'
_diffrn_orient_matrix_type 'CrysAlisPro convention (1999,Acta A55,543-557)'
_diffrn_orient_matrix_UB_11 0.0508628000
_diffrn_orient_matrix_UB_12 -0.0827162000
_diffrn_orient_matrix_UB_13 0.0126396000
_diffrn_orient_matrix_UB_21 -0.0753942000
_diffrn_orient_matrix_UB_22 -0.0343550000
_diffrn_orient_matrix_UB_23 0.0175125000
_diffrn_orient_matrix_UB_31 0.0101575000
_diffrn_orient_matrix_UB_32 0.0142177000
_diffrn_orient_matrix_UB_33 -0.0865339000
_diffrn_radiation_monochromator mirror
_diffrn_radiation_probe x-ray
_diffrn_radiation_type CuK\a
_diffrn_radiation_wavelength 1.54184
_diffrn_reflns_av_R_equivalents 0.0343
_diffrn_reflns_av_unetI/netI 0.0384
_diffrn_reflns_Laue_measured_fraction_full 0.998
_diffrn_reflns_Laue_measured_fraction_max 0.977
_diffrn_reflns_limit_h_max 22
_diffrn_reflns_limit_h_min -22
_diffrn_reflns_limit_k_max 23
_diffrn_reflns_limit_k_min -23
_diffrn_reflns_limit_l_max 18
_diffrn_reflns_limit_l_min -24
_diffrn_reflns_number 49438
_diffrn_reflns_point_group_measured_fraction_full 0.998
_diffrn_reflns_point_group_measured_fraction_max 0.977
_diffrn_reflns_theta_full 67.684
_diffrn_reflns_theta_max 76.467
_diffrn_reflns_theta_min 4.001
_diffrn_source 'micro-focus sealed X-ray tube'
_diffrn_source_type 'SuperNova (Cu) X-ray Source'
_exptl_absorpt_coefficient_mu 2.835
_exptl_absorpt_correction_T_max 1.00000
_exptl_absorpt_correction_T_min 0.54489
_exptl_absorpt_correction_type multi-scan
_exptl_absorpt_process_details
;
CrysAlisPro 1.171.39.46e (Rigaku Oxford Diffraction, 2018)
Empirical absorption correction using spherical harmonics,
 implemented in SCALE3 ABSPACK scaling algorithm.
;
_exptl_crystal_colour 'clear dark pink'
_exptl_crystal_colour_lustre clear
_exptl_crystal_colour_modifier dark
_exptl_crystal_colour_primary pink
_exptl_crystal_density_diffrn 1.327
_exptl_crystal_description block
_exptl_crystal_F_000 2328
_exptl_crystal_preparation
'Magnetic properties,redox, ligand field strength, UV-Visible spectra, Evans method NMR, DOSY NMR'
_exptl_crystal_recrystallization_method 'Re-crystallisation from solvent: MeCN by diethylether ether vapour diffusion'
_exptl_crystal_size_max 0.2
_exptl_crystal_size_mid 0.1
_exptl_crystal_size_min 0.09
_refine_diff_density_max 1.941
_refine_diff_density_min -0.921
_refine_diff_density_rms 0.097
_refine_ls_extinction_method none
_refine_ls_goodness_of_fit_ref 1.063
_refine_ls_hydrogen_treatment constr
_refine_ls_matrix_type full
_refine_ls_number_parameters 1404
_refine_ls_number_reflns 22943
_refine_ls_number_restraints 0
_refine_ls_restrained_S_all 1.063
_refine_ls_R_factor_all 0.0756
_refine_ls_R_factor_gt 0.0722
_refine_ls_shift/su_max 0.001
_refine_ls_shift/su_mean 0.000
_refine_ls_structure_factor_coef Fsqd
_refine_ls_weighting_details 'w=1/[\s^2^(Fo^2^)+(0.1205P)^2^+9.5459P] where P=(Fo^2^+2Fc^2^)/3'
_refine_ls_weighting_scheme calc
_refine_ls_wR_factor_gt 0.2104
_refine_ls_wR_factor_ref 0.2137
_reflns_Friedel_coverage 0.000
_reflns_number_gt 21296
_reflns_number_total 22943
_reflns_threshold_expression 'I > 2\s(I)'
_cod_data_source_file d1sc01458g2.cif
_cod_data_source_block ss300-1
_cod_original_cell_volume 5587.7(2)
_cod_database_code 1563754
_shelx_shelxl_version_number 2016/6
_chemical_oxdiff_formula FeCHNBFO
_chemical_oxdiff_usercomment L756
_shelx_space_group_comment
;
The symmetry employed for this shelxl refinement is uniquely defined
by the following loop, which should always be used as a source of
symmetry information in preference to the above space-group names.
They are only intended as comments.
;
_shelx_estimated_absorpt_t_max 0.784
_shelx_estimated_absorpt_t_min 0.601
_reflns_odcompleteness_completeness 99.79
_reflns_odcompleteness_iscentric 1
_reflns_odcompleteness_theta 66.49
_olex2_refinement_description
;
1. Fixed Uiso
 At 1.2 times of:
  All C(H) groups, All C(H,H) groups
 At 1.5 times of:
  All C(H,H,H) groups
2.a Ternary CH refined with riding coordinates:
 C7(H7), C19(H19), C33(H33), C45(H45), C59(H59), C71(H71)
2.b Secondary CH2 refined with riding coordinates:
 C6(H6a,H6b), C18(H18a,H18b), C32(H32a,H32b), C44(H44a,H44b), C58(H58a,H58b),
 C70(H70a,H70b), C112(H11d,H11e), C113(H11f,H11g)
2.c Aromatic/amide H refined with riding coordinates:
 C1(H1), C3(H3), C12(H12), C13(H13), C14(H14), C15(H15), C24(H24), C26(H26),
 C27(H27), C29(H29), C38(H38), C39(H39), C40(H40), C41(H41), C50(H50), C52(H52),
  C53(H53), C55(H55), C64(H64), C65(H65), C66(H66), C67(H67), C76(H76), C78(H78)
2.d Idealised Me refined as rotating group:
 C2(H2a,H2b,H2c), C8(H8a,H8b,H8c), C9(H9a,H9b,H9c), C25(H25a,H25b,H25c),
 C28(H28a,H28b,H28c), C34(H34a,H34b,H34c), C35(H35a,H35b,H35c), C46(H46a,H46b,
 H46c), C47(H47a,H47b,H47c), C51(H51a,H51b,H51c), C54(H54a,H54b,H54c), C60(H60a,
 H60b,H60c), C61(H61a,H61b,H61c), C72(H72a,H72b,H72c), C73(H73a,H73b,H73c),
 C77(H77a,H77b,H77c), C111(H11a,H11b,H11c), C114(H11h,H11i,H11j), C102(H10a,
 H10b,H10c), C202(H20d,H20e,H20f), C302(H30a,H30b,H30c), C402(H40a,H40b,H40c),
 C502(H50a,H50b,H50c), C602(H60d,H60e,H60f), C21(H21a,H21b,H21c), C20(H20a,H20b,
 H20c)
;
_olex2_date_sample_data_collection 2018-11-03
_olex2_submission_original_sample_id SS300
_olex2_submission_special_instructions 'No special instructions were received'
_oxdiff_exptl_absorpt_empirical_details
;
Empirical correction (ABSPACK) includes:
- Absorption correction using spherical harmonics
- Frame scaling
;
_oxdiff_exptl_absorpt_empirical_full_max 1.516
_oxdiff_exptl_absorpt_empirical_full_min 0.667

loop_
_space_group_symop_operation_xyz
'x, y, z'
'-x, -y, -z'

loop_
_atom_site_label
_atom_site_type_symbol
_atom_site_fract_x
_atom_site_fract_y
_atom_site_fract_z
_atom_site_U_iso_or_equiv
_atom_site_adp_type
_atom_site_occupancy
_atom_site_site_symmetry_order
_atom_site_calc_flag
_atom_site_refinement_flags_posn
_atom_site_refinement_flags_adp
_atom_site_refinement_flags_occupancy
_atom_site_disorder_assembly
_atom_site_disorder_group
Fe1 Fe 0.30183(3) 0.29236(3) 0.53807(3) 0.01765(12) Uani 1 1 d . . . . .
Fe2 Fe 0.30728(3) 0.77970(3) 0.03400(3) 0.01866(12) Uani 1 1 d . . . . .
N1 N 0.25409(14) 0.30868(15) 0.63914(14) 0.0213(5) Uani 1 1 d . . . . .
N2 N 0.19444(17) 0.31966(18) 0.75158(15) 0.0300(6) Uani 1 1 d . . . . .
N3 N 0.34008(14) 0.38867(14) 0.51723(14) 0.0189(5) Uani 1 1 d . . . . .
N4 N 0.38401(14) 0.43710(15) 0.45367(14) 0.0195(5) Uani 1 1 d . . . . .
N5 N 0.32571(15) 0.49742(15) 0.53855(14) 0.0209(5) Uani 1 1 d . . . . .
N6 N 0.35936(15) 0.72243(15) 0.19091(14) 0.0211(5) Uani 1 1 d . . . . .
N7 N 0.48685(15) 0.73148(15) 0.14363(14) 0.0220(5) Uani 1 1 d . . . . .
N8 N 0.37068(15) 0.75798(14) 0.11182(14) 0.0206(5) Uani 1 1 d . . . . .
N9 N 0.40690(15) 0.81437(15) -0.03587(14) 0.0218(5) Uani 1 1 d . . . . .
N10 N 0.51246(18) 0.85215(17) -0.12229(15) 0.0288(6) Uani 1 1 d . . . . .
N11 N 0.24519(14) 0.20694(15) 0.55488(14) 0.0211(5) Uani 1 1 d . . . . .
N12 N 0.19964(16) 0.10409(16) 0.56682(16) 0.0273(6) Uani 1 1 d . . . . .
N13 N 0.20929(14) 0.35600(15) 0.49167(14) 0.0201(5) Uani 1 1 d . . . . .
N14 N 0.18517(14) 0.43513(15) 0.45572(14) 0.0204(5) Uani 1 1 d . . . . .
N15 N 0.10957(14) 0.36828(15) 0.43939(14) 0.0216(5) Uani 1 1 d . . . . .
N16 N 0.18762(15) 0.68394(15) 0.16494(14) 0.0223(5) Uani 1 1 d . . . . .
N17 N 0.11645(15) 0.78254(15) 0.20366(15) 0.0232(5) Uani 1 1 d . . . . .
N18 N 0.21372(15) 0.75290(15) 0.11583(14) 0.0217(5) Uani 1 1 d . . . . .
N19 N 0.25428(15) 0.88740(15) 0.03387(14) 0.0221(5) Uani 1 1 d . . . . .
N20 N 0.20682(17) 1.00937(16) 0.02918(17) 0.0286(6) Uani 1 1 d . . . . .
N21 N 0.40051(14) 0.21928(15) 0.57072(14) 0.0199(5) Uani 1 1 d . . . . .
N22 N 0.50646(16) 0.14225(16) 0.61645(15) 0.0252(5) Uani 1 1 d . . . . .
N23 N 0.36323(14) 0.29041(14) 0.43671(14) 0.0193(5) Uani 1 1 d . . . . .
N24 N 0.35092(15) 0.32978(15) 0.36205(14) 0.0209(5) Uani 1 1 d . . . . .
N25 N 0.47832(15) 0.27454(15) 0.36113(14) 0.0210(5) Uani 1 1 d . . . . .
N26 N 0.38178(15) 0.60313(15) 0.08997(14) 0.0228(5) Uani 1 1 d . . . . .
N27 N 0.32207(17) 0.56803(16) 0.02414(15) 0.0257(5) Uani 1 1 d . . . . .
N28 N 0.34067(15) 0.66949(15) 0.04158(14) 0.0216(5) Uani 1 1 d . . . . .
N29 N 0.25894(15) 0.78321(15) -0.04997(15) 0.0232(5) Uani 1 1 d . . . . .
N30 N 0.20545(17) 0.79850(17) -0.14628(16) 0.0290(6) Uani 1 1 d . . . . .
C1 C 0.26235(19) 0.96192(18) -0.00396(19) 0.0253(6) Uani 1 1 d . . . . .
H1 H 0.301075 0.979281 -0.047526 0.030 Uiso 1 1 calc R . . . .
C2 C 0.1967(2) 1.0955(2) 0.0043(2) 0.0385(8) Uani 1 1 d . . . . .
H2A H 0.221102 1.108562 0.035232 0.058 Uiso 1 1 calc GR . . . .
H2B H 0.141051 1.117501 0.010746 0.058 Uiso 1 1 calc GR . . . .
H2C H 0.221198 1.116486 -0.049141 0.058 Uiso 1 1 calc GR . . . .
C3 C 0.1605(2) 0.9635(2) 0.09180(19) 0.0281(6) Uani 1 1 d . . . . .
H3 H 0.117862 0.980245 0.125652 0.034 Uiso 1 1 calc R . . . .
C4 C 0.18991(18) 0.88788(18) 0.09432(17) 0.0226(6) Uani 1 1 d . . . . .
C5 C 0.17163(18) 0.81045(18) 0.13929(17) 0.0218(6) Uani 1 1 d . . . . .
C6 C 0.0717(2) 0.8235(2) 0.25704(19) 0.0286(7) Uani 1 1 d . . . . .
H6A H 0.018746 0.810784 0.276313 0.034 Uiso 1 1 calc R . . . .
H6B H 0.066702 0.879874 0.229434 0.034 Uiso 1 1 calc R . . . .
C7 C 0.1125(2) 0.8005(2) 0.3253(2) 0.0375(8) Uani 1 1 d . . . . .
H7 H 0.119688 0.743039 0.350320 0.045 Uiso 1 1 calc R . . . .
C8 C 0.1934(3) 0.8234(3) 0.3015(3) 0.0452(9) Uani 1 1 d . . . . .
H8A H 0.227361 0.798124 0.266692 0.068 Uiso 1 1 calc GR . . . .
H8B H 0.216114 0.807270 0.346620 0.068 Uiso 1 1 calc GR . . . .
H8C H 0.188292 0.879496 0.276166 0.068 Uiso 1 1 calc GR . . . .
C9 C 0.0577(3) 0.8357(3) 0.3836(2) 0.0505(11) Uani 1 1 d . . . . .
H9A H 0.050594 0.892121 0.361005 0.076 Uiso 1 1 calc GR . . . .
H9B H 0.080574 0.817890 0.428819 0.076 Uiso 1 1 calc GR . . . .
H9C H 0.007096 0.819534 0.397886 0.076 Uiso 1 1 calc GR . . . .
C10 C 0.12929(17) 0.70284(18) 0.21752(17) 0.0227(6) Uani 1 1 d . . . . .
C11 C 0.08315(18) 0.64630(19) 0.28065(17) 0.0238(6) Uani 1 1 d . . . . .
C12 C 0.12339(17) 0.57278(19) 0.32163(17) 0.0227(6) Uani 1 1 d . . . . .
H12 H 0.178525 0.561025 0.309779 0.027 Uiso 1 1 calc R . . . .
C13 C 0.00023(18) 0.66343(19) 0.29844(19) 0.0273(6) Uani 1 1 d . . . . .
H13 H -0.026828 0.711743 0.270441 0.033 Uiso 1 1 calc R . . . .
C14 C -0.04174(18) 0.6085(2) 0.35778(19) 0.0285(7) Uani 1 1 d . . . . .
H14 H -0.096807 0.620562 0.370321 0.034 Uiso 1 1 calc R . . . .
C15 C -0.00185(18) 0.53556(19) 0.39849(18) 0.0249(6) Uani 1 1 d . . . . .
H15 H -0.030225 0.498786 0.438075 0.030 Uiso 1 1 calc R . . . .
C16 C 0.08104(17) 0.51728(18) 0.38005(17) 0.0221(6) Uani 1 1 d . . . . .
C17 C 0.12517(17) 0.44135(18) 0.42423(17) 0.0208(6) Uani 1 1 d . . . . .
C18 C 0.05967(19) 0.3499(2) 0.40139(19) 0.0266(6) Uani 1 1 d . . . . .
H18A H 0.007810 0.383238 0.404387 0.032 Uiso 1 1 calc R . . . .
H18B H 0.052365 0.295554 0.428493 0.032 Uiso 1 1 calc R . . . .
C19 C 0.0972(2) 0.3623(2) 0.3167(2) 0.0358(8) Uani 1 1 d . . . . .
H19 H 0.107138 0.416440 0.291240 0.043 Uiso 1 1 calc R . . . .
C22 C 0.16452(17) 0.31660(18) 0.48144(16) 0.0205(6) Uani 1 1 d . . . . .
C23 C 0.18185(17) 0.23210(18) 0.51608(17) 0.0215(6) Uani 1 1 d . . . . .
C24 C 0.15409(19) 0.16868(19) 0.52267(19) 0.0263(6) Uani 1 1 d . . . . .
H24 H 0.112757 0.169058 0.501590 0.032 Uiso 1 1 calc R . . . .
C25 C 0.1900(2) 0.0227(2) 0.5897(3) 0.0390(8) Uani 1 1 d . . . . .
H25A H 0.135415 0.018242 0.612257 0.058 Uiso 1 1 calc GR . . . .
H25B H 0.222755 -0.011173 0.626898 0.058 Uiso 1 1 calc GR . . . .
H25C H 0.205600 0.007594 0.544981 0.058 Uiso 1 1 calc GR . . . .
C26 C 0.25351(18) 0.12905(18) 0.58521(18) 0.0240(6) Uani 1 1 d . . . . .
H26 H 0.291177 0.096180 0.614981 0.029 Uiso 1 1 calc R . . . .
C27 C 0.43501(19) 0.84778(18) -0.11033(18) 0.0247(6) Uani 1 1 d . . . . .
H27 H 0.405594 0.865829 -0.149238 0.030 Uiso 1 1 calc R . . . .
C28 C 0.5644(2) 0.8814(3) -0.1976(2) 0.0419(9) Uani 1 1 d . . . . .
H28A H 0.598777 0.910873 -0.194249 0.063 Uiso 1 1 calc GR . . . .
H28B H 0.532588 0.914738 -0.235793 0.063 Uiso 1 1 calc GR . . . .
H28C H 0.595722 0.837697 -0.212068 0.063 Uiso 1 1 calc GR . . . .
C29 C 0.5354(2) 0.8202(2) -0.05148(18) 0.0283(7) Uani 1 1 d . . . . .
H29 H 0.585320 0.815315 -0.041944 0.034 Uiso 1 1 calc R . . . .
C30 C 0.46994(18) 0.79727(18) 0.00142(17) 0.0225(6) Uani 1 1 d . . . . .
C31 C 0.44674(18) 0.76239(17) 0.08468(17) 0.0211(6) Uani 1 1 d . . . . .
C32 C 0.57423(18) 0.7136(2) 0.13511(18) 0.0260(6) Uani 1 1 d . . . . .
H32A H 0.587862 0.698261 0.185314 0.031 Uiso 1 1 calc R . . . .
H32B H 0.595550 0.760938 0.101168 0.031 Uiso 1 1 calc R . . . .
C33 C 0.6134(2) 0.6475(2) 0.1020(2) 0.0350(8) Uani 1 1 d . . . . .
H33 H 0.603933 0.665466 0.049268 0.042 Uiso 1 1 calc R . . . .
C34 C 0.5797(3) 0.5731(2) 0.1500(3) 0.0460(10) Uani 1 1 d . . . . .
H34A H 0.584637 0.557390 0.202849 0.069 Uiso 1 1 calc GR . . . .
H34B H 0.608269 0.532107 0.130272 0.069 Uiso 1 1 calc GR . . . .
H34C H 0.524597 0.582675 0.147281 0.069 Uiso 1 1 calc GR . . . .
C35 C 0.7033(2) 0.6329(3) 0.0986(3) 0.0467(10) Uani 1 1 d . . . . .
H35A H 0.723046 0.681167 0.068530 0.070 Uiso 1 1 calc GR . . . .
H35B H 0.729437 0.594253 0.075118 0.070 Uiso 1 1 calc GR . . . .
H35C H 0.713457 0.614168 0.150158 0.070 Uiso 1 1 calc GR . . . .
C36 C 0.42987(18) 0.70684(17) 0.20873(17) 0.0205(6) Uani 1 1 d . . . . .
C37 C 0.44290(18) 0.66847(18) 0.28937(17) 0.0219(6) Uani 1 1 d . . . . .
C38 C 0.40616(17) 0.60451(18) 0.33803(17) 0.0214(6) Uani 1 1 d . . . . .
H38 H 0.377170 0.584648 0.318754 0.026 Uiso 1 1 calc R . . . .
C39 C 0.48674(19) 0.69798(18) 0.31823(18) 0.0243(6) Uani 1 1 d . . . . .
H39 H 0.511204 0.740864 0.285737 0.029 Uiso 1 1 calc R . . . .
C40 C 0.49384(19) 0.66305(19) 0.39588(18) 0.0246(6) Uani 1 1 d . . . . .
H40 H 0.523510 0.682454 0.414916 0.030 Uiso 1 1 calc R . . . .
C41 C 0.45708(18) 0.59989(18) 0.44461(17) 0.0225(6) Uani 1 1 d . . . . .
H41 H 0.461686 0.577151 0.496423 0.027 Uiso 1 1 calc R . . . .
C42 C 0.41285(17) 0.56996(17) 0.41620(17) 0.0205(6) Uani 1 1 d . . . . .
C43 C 0.37424(17) 0.50224(18) 0.46747(16) 0.0200(5) Uani 1 1 d . . . . .
C44 C 0.28521(19) 0.56309(19) 0.56567(18) 0.0261(6) Uani 1 1 d . . . . .
H44A H 0.315437 0.605603 0.540160 0.031 Uiso 1 1 calc R . . . .
H44B H 0.282925 0.545709 0.620945 0.031 Uiso 1 1 calc R . . . .
C45 C 0.1988(3) 0.5942(2) 0.5486(2) 0.0410(9) Uani 1 1 d . . . . .
H45 H 0.166683 0.553699 0.582128 0.049 Uiso 1 1 calc R . . . .
C46 C 0.1642(3) 0.6675(3) 0.5709(3) 0.0445(9) Uani 1 1 d . . . . .
H46A H 0.157925 0.652764 0.625887 0.067 Uiso 1 1 calc GR . . . .
H46B H 0.113511 0.690853 0.555861 0.067 Uiso 1 1 calc GR . . . .
H46C H 0.199653 0.704824 0.544944 0.067 Uiso 1 1 calc GR . . . .
C47 C 0.1951(3) 0.6113(3) 0.4660(3) 0.0469(10) Uani 1 1 d . . . . .
H47A H 0.225552 0.651553 0.432083 0.070 Uiso 1 1 calc GR . . . .
H47B H 0.140851 0.628886 0.459358 0.070 Uiso 1 1 calc GR . . . .
H47C H 0.216550 0.564288 0.453957 0.070 Uiso 1 1 calc GR . . . .
C48 C 0.30630(16) 0.42504(17) 0.56660(16) 0.0192(5) Uani 1 1 d . . . . .
C49 C 0.25928(17) 0.38123(18) 0.63824(17) 0.0209(6) Uani 1 1 d . . . . .
C50 C 0.2219(2) 0.3889(2) 0.70790(19) 0.0284(7) Uani 1 1 d . . . . .
H50 H 0.216302 0.431768 0.722456 0.034 Uiso 1 1 calc R . . . .
C51 C 0.1532(3) 0.2986(3) 0.8329(2) 0.0489(11) Uani 1 1 d . . . . .
H51A H 0.125151 0.256709 0.845699 0.073 Uiso 1 1 calc GR . . . .
H51B H 0.116247 0.343662 0.840232 0.073 Uiso 1 1 calc GR . . . .
H51C H 0.191383 0.281763 0.865765 0.073 Uiso 1 1 calc GR . . . .
C52 C 0.21475(18) 0.27368(19) 0.70882(18) 0.0260(6) Uani 1 1 d . . . . .
H52 H 0.202626 0.223613 0.726120 0.031 Uiso 1 1 calc R . . . .
C53 C 0.22408(19) 0.83469(19) -0.10737(18) 0.0269(6) Uani 1 1 d . . . . .
H53 H 0.213741 0.888882 -0.119351 0.032 Uiso 1 1 calc R . . . .
C54 C 0.1707(2) 0.8375(2) -0.2165(2) 0.0381(8) Uani 1 1 d . . . . .
H54A H 0.138264 0.886988 -0.216074 0.057 Uiso 1 1 calc GR . . . .
H54B H 0.138665 0.804565 -0.217943 0.057 Uiso 1 1 calc GR . . . .
H54C H 0.212460 0.846235 -0.261432 0.057 Uiso 1 1 calc GR . . . .
C55 C 0.2294(2) 0.7191(2) -0.11257(19) 0.0292(7) Uani 1 1 d . . . . .
H55 H 0.224203 0.679588 -0.127178 0.035 Uiso 1 1 calc R . . . .
C56 C 0.26265(19) 0.71041(19) -0.05296(18) 0.0248(6) Uani 1 1 d . . . . .
C57 C 0.30596(19) 0.64749(18) 0.00277(17) 0.0238(6) Uani 1 1 d . . . . .
C58 C 0.2771(2) 0.5207(2) 0.01032(19) 0.0308(7) Uani 1 1 d . . . . .
H58A H 0.301745 0.465663 0.028569 0.037 Uiso 1 1 calc R . . . .
H58B H 0.279301 0.537262 -0.044852 0.037 Uiso 1 1 calc R . . . .
C59 C 0.1892(2) 0.5299(2) 0.0522(2) 0.0383(8) Uani 1 1 d . . . . .
H59 H 0.164046 0.584995 0.030128 0.046 Uiso 1 1 calc R . . . .
C60 C 0.1820(3) 0.5094(3) 0.1386(2) 0.0470(10) Uani 1 1 d . . . . .
H60A H 0.211421 0.457548 0.160206 0.071 Uiso 1 1 calc GR . . . .
H60B H 0.127081 0.510762 0.163417 0.071 Uiso 1 1 calc GR . . . .
H60C H 0.202829 0.546826 0.146648 0.071 Uiso 1 1 calc GR . . . .
C61 C 0.1458(3) 0.4784(3) 0.0378(3) 0.0480(10) Uani 1 1 d . . . . .
H61A H 0.148079 0.494410 -0.016791 0.072 Uiso 1 1 calc GR . . . .
H61B H 0.091361 0.484205 0.063805 0.072 Uiso 1 1 calc GR . . . .
H61C H 0.170892 0.424275 0.057324 0.072 Uiso 1 1 calc GR . . . .
C62 C 0.36947(19) 0.54357(18) 0.07823(17) 0.0241(6) Uani 1 1 d . . . . .
C63 C 0.4052(2) 0.46107(18) 0.11580(18) 0.0255(6) Uani 1 1 d . . . . .
C64 C 0.39790(19) 0.42921(19) 0.19656(18) 0.0247(6) Uani 1 1 d . . . . .
H64 H 0.368704 0.459571 0.226261 0.030 Uiso 1 1 calc R . . . .
C65 C 0.4498(2) 0.41577(19) 0.07168(18) 0.0288(7) Uani 1 1 d . . . . .
H65 H 0.454875 0.436756 0.018115 0.035 Uiso 1 1 calc R . . . .
C66 C 0.4870(2) 0.3391(2) 0.10730(19) 0.0298(7) Uani 1 1 d . . . . .
H66 H 0.517367 0.309245 0.077484 0.036 Uiso 1 1 calc R . . . .
C67 C 0.4787(2) 0.30701(19) 0.18786(18) 0.0268(6) Uani 1 1 d . . . . .
H67 H 0.502857 0.255531 0.211804 0.032 Uiso 1 1 calc R . . . .
C68 C 0.43411(18) 0.35251(18) 0.23221(17) 0.0234(6) Uani 1 1 d . . . . .
C69 C 0.42113(18) 0.31951(17) 0.31766(17) 0.0213(6) Uani 1 1 d . . . . .
C70 C 0.56559(18) 0.26009(19) 0.33825(18) 0.0251(6) Uani 1 1 d . . . . .
H70A H 0.579888 0.270612 0.282990 0.030 Uiso 1 1 calc R . . . .
H70B H 0.585977 0.205080 0.364555 0.030 Uiso 1 1 calc R . . . .
C71 C 0.6046(2) 0.3113(2) 0.3576(2) 0.0327(7) Uani 1 1 d . . . . .
H71 H 0.589489 0.300701 0.413398 0.039 Uiso 1 1 calc R . . . .
C72 C 0.5776(3) 0.3979(2) 0.3152(3) 0.0456(9) Uani 1 1 d . . . . .
H72A H 0.583494 0.407511 0.261201 0.068 Uiso 1 1 calc GR . . . .
H72B H 0.609335 0.428110 0.321455 0.068 Uiso 1 1 calc GR . . . .
H72C H 0.522825 0.413158 0.336149 0.068 Uiso 1 1 calc GR . . . .
C73 C 0.6950(2) 0.2867(3) 0.3370(3) 0.0473(10) Uani 1 1 d . . . . .
H73A H 0.710324 0.232487 0.367740 0.071 Uiso 1 1 calc GR . . . .
H73B H 0.720993 0.318930 0.347364 0.071 Uiso 1 1 calc GR . . . .
H73C H 0.710192 0.293303 0.283147 0.071 Uiso 1 1 calc GR . . . .
C74 C 0.43888(17) 0.25796(17) 0.43549(17) 0.0198(5) Uani 1 1 d . . . . .
C75 C 0.46278(17) 0.21435(17) 0.50934(17) 0.0208(6) Uani 1 1 d . . . . .
C76 C 0.52889(19) 0.16684(19) 0.53749(18) 0.0253(6) Uani 1 1 d . . . . .
H76 H 0.578531 0.153984 0.508994 0.030 Uiso 1 1 calc R . . . .
C77 C 0.5580(2) 0.0901(2) 0.6719(2) 0.0378(8) Uani 1 1 d . . . . .
H77A H 0.585017 0.045055 0.657896 0.057 Uiso 1 1 calc GR . . . .
H77B H 0.526271 0.073206 0.722965 0.057 Uiso 1 1 calc GR . . . .
H77C H 0.596244 0.118038 0.671129 0.057 Uiso 1 1 calc GR . . . .
C78 C 0.42953(18) 0.17435(18) 0.63426(17) 0.0227(6) Uani 1 1 d . . . . .
H78 H 0.400758 0.166036 0.684405 0.027 Uiso 1 1 calc R . . . .
C111 C 0.0322(3) 0.7933(4) 0.0391(3) 0.0737(18) Uani 1 1 d . . . . .
H11A H 0.075059 0.797531 -0.004681 0.111 Uiso 1 1 calc GR . . . .
H11B H -0.009519 0.774990 0.031826 0.111 Uiso 1 1 calc GR . . . .
H11C H 0.051023 0.756621 0.085185 0.111 Uiso 1 1 calc GR . . . .
C112 C -0.0015(3) 0.8781(4) 0.0475(3) 0.0674(15) Uani 1 1 d . . . . .
H11D H 0.041677 0.900787 0.046965 0.081 Uiso 1 1 calc R . . . .
H11E H -0.027835 0.913561 0.004864 0.081 Uiso 1 1 calc R . . . .
C113 C -0.0875(4) 0.9396(4) 0.1321(4) 0.0724(16) Uani 1 1 d . . . . .
H11F H -0.110757 0.977881 0.088402 0.087 Uiso 1 1 calc R . . . .
H11G H -0.044680 0.959631 0.136286 0.087 Uiso 1 1 calc R . . . .
C114 C -0.1483(4) 0.9270(4) 0.2040(4) 0.0781(17) Uani 1 1 d . . . . .
H11H H -0.197487 0.925238 0.193754 0.117 Uiso 1 1 calc GR . . . .
H11I H -0.156001 0.969441 0.222154 0.117 Uiso 1 1 calc GR . . . .
H11J H -0.130986 0.878147 0.242804 0.117 Uiso 1 1 calc GR . . . .
O111 O -0.0574(2) 0.8663(2) 0.1206(2) 0.0691(10) Uani 1 1 d . . . . .
N101 N 0.2983(3) 0.1047(4) 0.3721(3) 0.0837(15) Uani 1 1 d . . . . .
N201 N -0.1245(3) 0.7271(3) 0.9845(3) 0.0662(12) Uani 1 1 d . . . . .
N301 N 0.2638(3) 0.8828(4) 0.4690(3) 0.0791(15) Uani 1 1 d . . . . .
N401 N 0.0250(2) 1.1460(3) 0.4368(2) 0.0551(10) Uani 1 1 d . . . . .
N501 N 0.2868(4) 1.2869(4) 0.1058(3) 0.0910(18) Uani 1 1 d . . . . .
N601 N 0.3137(4) 0.9978(6) 0.1932(6) 0.132(3) Uani 1 1 d . . . . .
C101 C 0.3482(3) 0.0887(3) 0.4043(3) 0.0525(11) Uani 1 1 d . . . . .
C102 C 0.4138(4) 0.0665(3) 0.4452(3) 0.0623(13) Uani 1 1 d . . . . .
H10A H 0.459784 0.085586 0.409218 0.093 Uiso 1 1 calc GR . . . .
H10B H 0.425795 0.010193 0.468360 0.093 Uiso 1 1 calc GR . . . .
H10C H 0.398964 0.089083 0.484767 0.093 Uiso 1 1 calc GR . . . .
C201 C -0.0671(3) 0.7021(3) 0.9520(3) 0.0523(11) Uani 1 1 d . . . . .
C202 C 0.0054(4) 0.6702(4) 0.9101(4) 0.0781(17) Uani 1 1 d . . . . .
H20D H 0.008656 0.698985 0.855536 0.117 Uiso 1 1 calc GR . . . .
H20E H 0.005912 0.615784 0.920740 0.117 Uiso 1 1 calc GR . . . .
H20F H 0.050070 0.674567 0.926000 0.117 Uiso 1 1 calc GR . . . .
C301 C 0.2236(3) 0.9309(3) 0.4295(3) 0.0579(12) Uani 1 1 d . . . . .
C302 C 0.1711(5) 0.9918(4) 0.3814(4) 0.085(2) Uani 1 1 d . . . . .
H30A H 0.194070 1.000282 0.327927 0.128 Uiso 1 1 calc GR . . . .
H30B H 0.163669 1.039766 0.390776 0.128 Uiso 1 1 calc GR . . . .
H30C H 0.120705 0.975814 0.393709 0.128 Uiso 1 1 calc GR . . . .
C401 C -0.0269(2) 1.1548(2) 0.4082(2) 0.0394(8) Uani 1 1 d . . . . .
C402 C -0.0942(3) 1.1662(3) 0.3729(2) 0.0415(9) Uani 1 1 d . . . . .
H40A H -0.100973 1.218137 0.334615 0.062 Uiso 1 1 calc GR . . . .
H40B H -0.141527 1.159975 0.412149 0.062 Uiso 1 1 calc GR . . . .
H40C H -0.084472 1.127921 0.348931 0.062 Uiso 1 1 calc GR . . . .
C501 C 0.2480(3) 1.2384(4) 0.1419(3) 0.0669(14) Uani 1 1 d . . . . .
C502 C 0.2003(5) 1.1790(4) 0.1924(5) 0.094(2) Uani 1 1 d . . . . .
H50A H 0.216089 1.134519 0.175910 0.140 Uiso 1 1 calc GR . . . .
H50B H 0.145276 1.200456 0.190228 0.140 Uiso 1 1 calc GR . . . .
H50C H 0.207879 1.162538 0.244549 0.140 Uiso 1 1 calc GR . . . .
C601 C 0.3570(5) 0.9763(4) 0.1459(6) 0.084(2) Uani 1 1 d . . . . .
C602 C 0.4082(7) 0.9530(5) 0.0886(6) 0.122(4) Uani 1 1 d . . . . .
H60D H 0.427375 0.997876 0.047570 0.183 Uiso 1 1 calc GR . . . .
H60E H 0.381058 0.929713 0.068755 0.183 Uiso 1 1 calc GR . . . .
H60F H 0.452159 0.915139 0.108976 0.183 Uiso 1 1 calc GR . . . .
B1 B 0.3893(3) 1.1049(3) -0.1452(3) 0.0382(9) Uani 1 1 d . . . . .
B2 B 0.0274(3) 1.0680(4) 0.2239(3) 0.0520(13) Uani 1 1 d . . . . .
B3 B 0.1697(3) 0.5744(3) 0.7999(3) 0.0388(9) Uani 1 1 d . . . . .
B4 B 0.3831(3) -0.0613(2) 0.6804(2) 0.0334(8) Uani 1 1 d . . . . .
F1 F 0.4117(2) 1.02816(16) -0.14220(19) 0.0677(9) Uani 1 1 d . . . . .
F2 F 0.45024(16) 1.14590(14) -0.19277(13) 0.0477(6) Uani 1 1 d . . . . .
F3 F 0.32137(19) 1.1384(2) -0.17428(19) 0.0793(10) Uani 1 1 d . . . . .
F4 F 0.37750(16) 1.10633(16) -0.07134(13) 0.0505(6) Uani 1 1 d . . . . .
F5 F 0.10438(17) 1.0300(2) 0.2268(2) 0.0728(10) Uani 1 1 d . . . . .
F6 F -0.0242(2) 1.03257(19) 0.2885(2) 0.0815(10) Uani 1 1 d . . . . .
F7 F 0.0194(2) 1.1459(2) 0.2179(2) 0.0787(10) Uani 1 1 d . . . . .
F8 F 0.0078(2) 1.0723(3) 0.1572(2) 0.0985(15) Uani 1 1 d . . . . .
F9 F 0.2143(2) 0.54301(16) 0.74470(15) 0.0576(7) Uani 1 1 d . . . . .
F10 F 0.13396(16) 0.65200(16) 0.76466(15) 0.0535(6) Uani 1 1 d . . . . .
F11 F 0.21920(17) 0.57444(15) 0.84434(14) 0.0498(6) Uani 1 1 d . . . . .
F12 F 0.11210(19) 0.52923(19) 0.84636(18) 0.0680(8) Uani 1 1 d . . . . .
F13 F 0.36878(17) -0.06851(15) 0.61612(15) 0.0522(6) Uani 1 1 d . . . . .
F14 F 0.41073(16) 0.00781(14) 0.65691(17) 0.0527(6) Uani 1 1 d . . . . .
F15 F 0.31433(19) -0.0604(2) 0.73368(19) 0.0721(9) Uani 1 1 d . . . . .
F16 F 0.44099(17) -0.12397(14) 0.71127(15) 0.0509(6) Uani 1 1 d . . . . .
C21 C 0.1763(3) 0.3071(3) 0.3091(2) 0.0450(9) Uani 1 1 d . . . . .
H21A H 0.212380 0.317167 0.331628 0.068 Uiso 1 1 calc GR . . . .
H21B H 0.198034 0.315727 0.255387 0.068 Uiso 1 1 calc GR . . . .
H21C H 0.168309 0.253539 0.335613 0.068 Uiso 1 1 calc GR . . . .
C20 C 0.0389(3) 0.3528(3) 0.2769(2) 0.0526(11) Uani 1 1 d . . . . .
H20A H 0.028953 0.299789 0.300190 0.079 Uiso 1 1 calc GR . . . .
H20B H 0.061227 0.364038 0.222845 0.079 Uiso 1 1 calc GR . . . .
H20C H -0.010124 0.388665 0.282581 0.079 Uiso 1 1 calc GR . . . .

loop_
_atom_site_aniso_label
_atom_site_aniso_U_11
_atom_site_aniso_U_22
_atom_site_aniso_U_33
_atom_site_aniso_U_23
_atom_site_aniso_U_13
_atom_site_aniso_U_12
Fe1 0.0130(2) 0.0196(2) 0.0184(2) -0.00336(17) -0.00289(16) -0.00503(16)
Fe2 0.0169(2) 0.0181(2) 0.0171(2) -0.00379(17) -0.00235(17) -0.00184(17)
N1 0.0157(11) 0.0226(12) 0.0209(12) -0.0018(10) -0.0029(9) -0.0059(9)
N2 0.0290(14) 0.0345(15) 0.0194(12) -0.0014(11) 0.0010(10) -0.0129(12)
N3 0.0142(11) 0.0221(12) 0.0178(11) -0.0029(9) -0.0022(9) -0.0066(9)
N4 0.0157(11) 0.0227(12) 0.0180(11) -0.0029(9) -0.0010(9) -0.0092(9)
N5 0.0188(11) 0.0237(12) 0.0199(11) -0.0059(10) -0.0027(9) -0.0074(10)
N6 0.0217(12) 0.0220(12) 0.0159(11) -0.0036(9) -0.0019(9) -0.0044(9)
N7 0.0215(12) 0.0249(12) 0.0183(11) -0.0045(10) -0.0021(9) -0.0091(10)
N8 0.0203(12) 0.0200(11) 0.0177(11) -0.0047(9) -0.0010(9) -0.0033(9)
N9 0.0226(12) 0.0197(12) 0.0191(11) -0.0046(9) -0.0028(9) -0.0025(9)
N10 0.0331(15) 0.0299(14) 0.0193(12) -0.0016(11) -0.0013(11) -0.0141(12)
N11 0.0167(11) 0.0228(12) 0.0216(12) -0.0041(10) -0.0040(9) -0.0059(9)
N12 0.0257(13) 0.0230(13) 0.0317(14) -0.0061(11) -0.0050(11) -0.0081(11)
N13 0.0157(11) 0.0206(12) 0.0199(11) -0.0038(9) -0.0013(9) -0.0043(9)
N14 0.0153(11) 0.0200(12) 0.0213(11) -0.0023(9) -0.0044(9) -0.0027(9)
N15 0.0145(11) 0.0254(12) 0.0225(12) -0.0041(10) -0.0049(9) -0.0053(9)
N16 0.0196(12) 0.0216(12) 0.0207(12) -0.0026(10) -0.0022(9) -0.0049(10)
N17 0.0181(12) 0.0240(12) 0.0212(12) -0.0042(10) -0.0010(9) -0.0028(10)
N18 0.0210(12) 0.0202(12) 0.0197(11) -0.0032(10) -0.0034(9) -0.0038(9)
N19 0.0213(12) 0.0212(12) 0.0205(12) -0.0038(10) -0.0042(9) -0.0041(10)
N20 0.0288(14) 0.0220(13) 0.0319(14) -0.0057(11) -0.0062(11) -0.0051(11)
N21 0.0167(11) 0.0222(12) 0.0197(11) -0.0042(10) -0.0035(9) -0.0067(9)
N22 0.0253(13) 0.0238(12) 0.0223(12) -0.0030(10) -0.0093(10) -0.0012(10)
N23 0.0173(11) 0.0198(11) 0.0192(11) -0.0031(9) -0.0049(9) -0.0055(9)
N24 0.0201(12) 0.0216(12) 0.0192(11) -0.0034(9) -0.0056(9) -0.0050(9)
N25 0.0183(12) 0.0200(11) 0.0211(12) -0.0049(10) -0.0029(9) -0.0025(9)
N26 0.0244(12) 0.0189(12) 0.0182(11) -0.0021(9) -0.0045(9) 0.0004(10)
N27 0.0339(14) 0.0214(12) 0.0197(12) -0.0058(10) -0.0052(10) -0.0042(11)
N28 0.0224(12) 0.0196(12) 0.0167(11) -0.0021(9) -0.0031(9) -0.0017(9)
N29 0.0206(12) 0.0232(12) 0.0213(12) -0.0035(10) -0.0048(10) -0.0028(10)
N30 0.0276(14) 0.0295(14) 0.0257(13) -0.0042(11) -0.0094(11) -0.0026(11)
C1 0.0237(14) 0.0217(14) 0.0267(15) -0.0038(12) -0.0045(12) -0.0061(12)
C2 0.0366(19) 0.0237(16) 0.050(2) -0.0110(15) -0.0041(16) -0.0038(14)
C3 0.0251(15) 0.0270(16) 0.0290(16) -0.0086(13) -0.0025(12) -0.0047(12)
C4 0.0212(14) 0.0225(14) 0.0216(14) -0.0059(11) -0.0034(11) -0.0036(11)
C5 0.0190(13) 0.0241(14) 0.0196(13) -0.0055(11) -0.0031(11) -0.0036(11)
C6 0.0238(15) 0.0289(16) 0.0273(15) -0.0102(13) 0.0005(12) -0.0005(12)
C7 0.041(2) 0.0378(19) 0.0302(17) -0.0138(15) -0.0045(15) -0.0005(16)
C8 0.039(2) 0.059(3) 0.043(2) -0.028(2) -0.0098(17) -0.0012(19)
C9 0.050(2) 0.067(3) 0.034(2) -0.026(2) 0.0004(18) -0.004(2)
C10 0.0170(13) 0.0241(14) 0.0230(14) -0.0053(12) -0.0039(11) -0.0021(11)
C11 0.0197(14) 0.0268(15) 0.0214(14) -0.0053(12) -0.0028(11) -0.0047(12)
C12 0.0140(13) 0.0292(15) 0.0222(14) -0.0072(12) -0.0022(11) -0.0042(11)
C13 0.0182(14) 0.0265(15) 0.0289(16) -0.0023(13) -0.0055(12) -0.0013(12)
C14 0.0155(13) 0.0338(17) 0.0275(15) -0.0049(13) -0.0009(11) -0.0035(12)
C15 0.0158(13) 0.0296(16) 0.0228(14) -0.0035(12) -0.0009(11) -0.0060(12)
C16 0.0163(13) 0.0267(15) 0.0209(13) -0.0055(12) -0.0044(11) -0.0039(11)
C17 0.0134(12) 0.0237(14) 0.0212(13) -0.0038(11) -0.0011(10) -0.0056(11)
C18 0.0211(14) 0.0304(16) 0.0284(15) -0.0046(13) -0.0096(12) -0.0089(12)
C19 0.0372(19) 0.043(2) 0.0289(17) -0.0057(15) -0.0095(14) -0.0179(16)
C22 0.0161(13) 0.0242(14) 0.0185(13) -0.0040(11) -0.0025(10) -0.0057(11)
C23 0.0153(13) 0.0250(15) 0.0219(13) -0.0048(11) -0.0035(10) -0.0058(11)
C24 0.0216(14) 0.0271(15) 0.0288(15) -0.0064(13) -0.0055(12) -0.0070(12)
C25 0.0371(19) 0.0248(17) 0.056(2) -0.0094(16) -0.0131(17) -0.0107(14)
C26 0.0197(14) 0.0230(14) 0.0250(14) -0.0029(12) -0.0037(11) -0.0062(11)
C27 0.0268(15) 0.0223(14) 0.0204(14) -0.0040(11) -0.0031(11) -0.0043(12)
C28 0.042(2) 0.056(2) 0.0219(16) -0.0006(16) 0.0009(15) -0.0282(19)
C29 0.0283(16) 0.0322(16) 0.0223(14) -0.0037(13) -0.0034(12) -0.0128(13)
C30 0.0237(14) 0.0225(14) 0.0194(14) -0.0053(11) -0.0026(11) -0.0059(11)
C31 0.0218(14) 0.0201(13) 0.0201(14) -0.0057(11) -0.0023(11) -0.0058(11)
C32 0.0209(14) 0.0348(17) 0.0225(14) -0.0068(13) -0.0034(11) -0.0114(12)
C33 0.0295(17) 0.0378(19) 0.0350(18) -0.0110(15) -0.0054(14) -0.0055(14)
C34 0.040(2) 0.038(2) 0.057(3) -0.0179(19) -0.0022(18) -0.0062(17)
C35 0.0290(19) 0.052(2) 0.057(3) -0.021(2) -0.0073(17) -0.0018(17)
C36 0.0212(14) 0.0217(13) 0.0186(13) -0.0065(11) -0.0019(11) -0.0069(11)
C37 0.0217(14) 0.0237(14) 0.0194(13) -0.0060(11) -0.0027(11) -0.0062(11)
C38 0.0177(13) 0.0256(14) 0.0215(14) -0.0074(12) -0.0034(11) -0.0069(11)
C39 0.0248(15) 0.0248(14) 0.0224(14) -0.0050(12) -0.0025(11) -0.0102(12)
C40 0.0246(15) 0.0286(15) 0.0240(14) -0.0081(12) -0.0059(12) -0.0107(12)
C41 0.0215(14) 0.0262(14) 0.0195(13) -0.0052(11) -0.0053(11) -0.0071(11)
C42 0.0185(13) 0.0218(14) 0.0199(13) -0.0051(11) -0.0022(10) -0.0068(11)
C43 0.0167(13) 0.0252(14) 0.0174(13) -0.0047(11) -0.0042(10) -0.0063(11)
C44 0.0289(16) 0.0263(15) 0.0241(14) -0.0110(12) -0.0001(12) -0.0084(12)
C45 0.044(2) 0.0340(19) 0.046(2) -0.0151(17) -0.0161(17) 0.0014(16)
C46 0.041(2) 0.043(2) 0.050(2) -0.0205(19) -0.0134(18) 0.0020(17)
C47 0.047(2) 0.044(2) 0.053(2) -0.0177(19) -0.0194(19) -0.0021(18)
C48 0.0153(12) 0.0221(14) 0.0173(13) -0.0017(11) -0.0036(10) -0.0067(11)
C49 0.0167(13) 0.0242(14) 0.0189(13) -0.0038(11) -0.0024(10) -0.0062(11)
C50 0.0268(16) 0.0331(17) 0.0241(15) -0.0084(13) -0.0002(12) -0.0108(13)
C51 0.063(3) 0.053(2) 0.0231(17) -0.0092(17) 0.0128(17) -0.026(2)
C52 0.0216(14) 0.0260(15) 0.0232(14) 0.0004(12) -0.0039(11) -0.0077(12)
C53 0.0248(15) 0.0255(15) 0.0246(15) -0.0029(12) -0.0063(12) -0.0031(12)
C54 0.043(2) 0.0364(19) 0.0338(18) -0.0056(15) -0.0207(16) -0.0019(16)
C55 0.0303(16) 0.0285(16) 0.0266(15) -0.0067(13) -0.0064(13) -0.0056(13)
C56 0.0255(15) 0.0252(15) 0.0204(14) -0.0046(12) -0.0035(12) -0.0060(12)
C57 0.0270(15) 0.0224(14) 0.0176(13) -0.0036(11) -0.0037(11) -0.0038(12)
C58 0.0441(19) 0.0241(15) 0.0261(15) -0.0073(13) -0.0106(14) -0.0078(14)
C59 0.043(2) 0.0362(19) 0.0348(19) -0.0081(15) -0.0047(16) -0.0147(16)
C60 0.054(3) 0.050(2) 0.037(2) -0.0130(18) 0.0003(18) -0.023(2)
C61 0.052(2) 0.051(2) 0.043(2) -0.0130(19) -0.0041(19) -0.025(2)
C62 0.0273(15) 0.0224(14) 0.0180(13) -0.0055(11) -0.0021(11) -0.0022(12)
C63 0.0297(16) 0.0206(14) 0.0217(14) -0.0034(12) -0.0050(12) -0.0040(12)
C64 0.0261(15) 0.0242(15) 0.0212(14) -0.0073(12) -0.0026(11) -0.0035(12)
C65 0.0371(18) 0.0248(15) 0.0185(14) -0.0041(12) -0.0024(12) -0.0047(13)
C66 0.0363(18) 0.0252(15) 0.0231(15) -0.0087(13) -0.0008(13) -0.0025(13)
C67 0.0302(16) 0.0210(14) 0.0249(15) -0.0055(12) -0.0059(12) -0.0014(12)
C68 0.0234(14) 0.0243(14) 0.0197(14) -0.0051(12) -0.0027(11) -0.0054(12)
C69 0.0230(14) 0.0189(13) 0.0196(14) -0.0036(11) -0.0036(11) -0.0053(11)
C70 0.0180(14) 0.0283(15) 0.0250(14) -0.0085(12) -0.0012(11) -0.0024(12)
C71 0.0252(16) 0.0383(19) 0.0339(17) -0.0109(15) -0.0034(13) -0.0102(14)
C72 0.045(2) 0.039(2) 0.054(2) -0.0125(19) -0.0101(19) -0.0149(18)
C73 0.0253(18) 0.057(3) 0.059(3) -0.019(2) -0.0033(17) -0.0127(17)
C74 0.0185(13) 0.0192(13) 0.0205(13) -0.0054(11) -0.0033(11) -0.0044(11)
C75 0.0185(13) 0.0210(13) 0.0211(14) -0.0046(11) -0.0031(11) -0.0056(11)
C76 0.0223(14) 0.0256(15) 0.0240(15) -0.0065(12) -0.0036(12) -0.0022(12)
C77 0.0344(18) 0.0396(19) 0.0287(17) -0.0054(15) -0.0142(14) 0.0084(15)
C78 0.0222(14) 0.0224(14) 0.0209(14) -0.0028(11) -0.0045(11) -0.0070(11)
C111 0.046(3) 0.126(6) 0.056(3) -0.025(3) -0.009(2) -0.037(3)
C112 0.050(3) 0.097(4) 0.058(3) -0.018(3) -0.015(2) -0.029(3)
C113 0.084(4) 0.060(3) 0.076(4) -0.012(3) -0.027(3) -0.024(3)
C114 0.094(5) 0.054(3) 0.086(4) -0.011(3) -0.034(4) -0.018(3)
O111 0.064(2) 0.060(2) 0.079(3) -0.0091(19) -0.022(2) -0.0208(18)
N101 0.066(3) 0.098(4) 0.080(4) -0.031(3) -0.010(3) -0.010(3)
N201 0.069(3) 0.068(3) 0.057(3) -0.026(2) 0.009(2) -0.021(2)
N301 0.056(3) 0.088(4) 0.067(3) -0.015(3) -0.002(2) -0.002(3)
N401 0.048(2) 0.074(3) 0.057(2) -0.029(2) -0.0190(18) -0.0139(19)
N501 0.074(4) 0.113(5) 0.071(3) -0.024(3) -0.008(3) -0.011(3)
N601 0.067(4) 0.139(7) 0.217(10) -0.102(7) -0.014(5) -0.012(4)
C101 0.054(3) 0.050(2) 0.045(2) -0.018(2) 0.010(2) -0.014(2)
C102 0.075(4) 0.067(3) 0.047(3) -0.023(2) -0.002(2) -0.022(3)
C201 0.057(3) 0.056(3) 0.046(2) -0.020(2) -0.007(2) -0.013(2)
C202 0.065(4) 0.091(5) 0.081(4) -0.043(4) -0.005(3) -0.006(3)
C301 0.051(3) 0.067(3) 0.056(3) -0.027(3) -0.009(2) -0.004(2)
C302 0.104(5) 0.068(4) 0.099(5) -0.028(4) -0.055(4) -0.006(4)
C401 0.040(2) 0.044(2) 0.0378(19) -0.0179(17) -0.0051(16) -0.0092(17)
C402 0.042(2) 0.047(2) 0.043(2) -0.0215(18) -0.0115(17) -0.0064(17)
C501 0.052(3) 0.077(4) 0.056(3) -0.013(3) -0.010(2) -0.003(3)
C502 0.106(6) 0.079(4) 0.112(6) -0.033(4) -0.057(5) -0.007(4)
C601 0.081(4) 0.060(3) 0.136(7) -0.039(4) -0.068(5) -0.001(3)
C602 0.179(10) 0.083(5) 0.130(7) -0.048(5) -0.110(7) 0.034(6)
B1 0.043(2) 0.034(2) 0.031(2) -0.0067(17) 0.0007(17) -0.0119(18)
B2 0.037(2) 0.070(3) 0.058(3) -0.042(3) -0.006(2) 0.006(2)
B3 0.044(2) 0.037(2) 0.034(2) -0.0100(17) -0.0074(18) -0.0095(18)
B4 0.037(2) 0.0291(19) 0.0309(19) -0.0061(15) -0.0084(16) -0.0064(16)
F1 0.080(2) 0.0395(14) 0.0733(19) -0.0201(13) 0.0179(16) -0.0281(14)
F2 0.0647(16) 0.0409(12) 0.0314(11) -0.0074(10) 0.0109(10) -0.0290(12)
F3 0.0556(18) 0.115(3) 0.0565(17) -0.0280(19) -0.0177(14) 0.0061(18)
F4 0.0571(15) 0.0601(15) 0.0270(11) -0.0073(10) 0.0049(10) -0.0253(13)
F5 0.0444(15) 0.107(3) 0.082(2) -0.064(2) -0.0219(15) 0.0218(16)
F6 0.069(2) 0.0540(18) 0.090(2) -0.0115(17) 0.0016(18) -0.0001(15)
F7 0.0594(19) 0.070(2) 0.102(3) -0.042(2) 0.0108(18) -0.0128(16)
F8 0.064(2) 0.159(4) 0.099(3) -0.094(3) -0.034(2) 0.035(2)
F9 0.093(2) 0.0444(14) 0.0392(13) -0.0221(11) -0.0060(13) -0.0128(14)
F10 0.0456(14) 0.0480(14) 0.0507(14) -0.0070(11) -0.0069(11) -0.0016(11)
F11 0.0717(17) 0.0437(13) 0.0430(13) -0.0143(11) -0.0254(12) -0.0115(12)
F12 0.0657(18) 0.0687(19) 0.0616(17) -0.0031(15) -0.0081(14) -0.0352(16)
F13 0.0666(17) 0.0459(13) 0.0474(14) -0.0154(11) -0.0344(13) 0.0075(12)
F14 0.0501(14) 0.0313(12) 0.0728(17) -0.0103(11) -0.0166(13) -0.0092(10)
F15 0.0563(17) 0.097(2) 0.0619(18) -0.0305(17) 0.0124(14) -0.0334(17)
F16 0.0734(17) 0.0315(11) 0.0511(14) -0.0100(10) -0.0381(13) 0.0049(11)
C21 0.045(2) 0.061(3) 0.0333(19) -0.0212(19) -0.0034(16) -0.014(2)
C20 0.060(3) 0.071(3) 0.036(2) -0.010(2) -0.0192(19) -0.029(2)

loop_
_atom_type_symbol
_atom_type_description
_atom_type_scat_dispersion_real
_atom_type_scat_dispersion_imag
_atom_type_scat_source
C C 0.0181 0.0091 'International Tables Vol C Tables 4.2.6.8 and 6.1.1.4'
H H 0.0000 0.0000 'International Tables Vol C Tables 4.2.6.8 and 6.1.1.4'
B B 0.0090 0.0039 'International Tables Vol C Tables 4.2.6.8 and 6.1.1.4'
F F 0.0727 0.0534 'International Tables Vol C Tables 4.2.6.8 and 6.1.1.4'
Fe Fe -1.1336 3.1974 'International Tables Vol C Tables 4.2.6.8 and 6.1.1.4'
N N 0.0311 0.0180 'International Tables Vol C Tables 4.2.6.8 and 6.1.1.4'
O O 0.0492 0.0322 'International Tables Vol C Tables 4.2.6.8 and 6.1.1.4'

loop_
_geom_angle_atom_site_label_1
_geom_angle_atom_site_label_2
_geom_angle_atom_site_label_3
_geom_angle
_geom_angle_site_symmetry_1
_geom_angle_site_symmetry_3
_geom_angle_publ_flag
N3 Fe1 N1 80.07(10) . . ?
N3 Fe1 N11 169.98(10) . . ?
N3 Fe1 N21 95.16(10) . . ?
N3 Fe1 N23 88.92(10) . . ?
N11 Fe1 N1 98.14(10) . . ?
N11 Fe1 N21 94.84(10) . . ?
N13 Fe1 N1 93.17(10) . . ?
N13 Fe1 N3 89.96(10) . . ?
N13 Fe1 N11 80.27(10) . . ?
N13 Fe1 N21 169.80(11) . . ?
N13 Fe1 N23 90.76(10) . . ?
N21 Fe1 N1 96.39(10) . . ?
N23 Fe1 N1 168.29(10) . . ?
N23 Fe1 N11 93.39(10) . . ?
N23 Fe1 N21 80.54(10) . . ?
N8 Fe2 N9 80.38(10) . . ?
N8 Fe2 N19 95.09(10) . . ?
N8 Fe2 N29 168.11(11) . . ?
N9 Fe2 N19 94.26(10) . . ?
N9 Fe2 N29 95.25(10) . . ?
N18 Fe2 N8 90.74(10) . . ?
N18 Fe2 N9 169.33(11) . . ?
N18 Fe2 N19 80.57(11) . . ?
N18 Fe2 N29 94.59(11) . . ?
N19 Fe2 N29 96.26(11) . . ?
N28 Fe2 N8 89.10(11) . . ?
N28 Fe2 N9 95.40(10) . . ?
N28 Fe2 N18 90.32(11) . . ?
N28 Fe2 N19 170.00(11) . . ?
N28 Fe2 N29 80.26(11) . . ?
C49 N1 Fe1 113.92(19) . . ?
C52 N1 Fe1 140.7(2) . . ?
C52 N1 C49 105.3(3) . . ?
C50 N2 C51 125.1(3) . . ?
C52 N2 C50 108.6(3) . . ?
C52 N2 C51 126.3(3) . . ?
N4 N3 Fe1 133.80(19) . . ?
C48 N3 Fe1 115.76(19) . . ?
C48 N3 N4 109.0(2) . . ?
C43 N4 N3 105.5(2) . . ?
C43 N5 C44 126.9(3) . . ?
C48 N5 C43 104.0(2) . . ?
C48 N5 C44 126.6(2) . . ?
C36 N6 N8 105.8(2) . . ?
C31 N7 C32 125.3(3) . . ?
C31 N7 C36 104.3(2) . . ?
C36 N7 C32 129.2(3) . . ?
N6 N8 Fe2 134.1(2) . . ?
C31 N8 Fe2 115.6(2) . . ?
C31 N8 N6 108.6(2) . . ?
C27 N9 Fe2 139.6(2) . . ?
C27 N9 C30 105.7(3) . . ?
C30 N9 Fe2 114.62(19) . . ?
C27 N10 C28 126.1(3) . . ?
C27 N10 C29 108.1(3) . . ?
C29 N10 C28 125.7(3) . . ?
C23 N11 Fe1 114.21(19) . . ?
C26 N11 Fe1 139.7(2) . . ?
C26 N11 C23 105.5(2) . . ?
C24 N12 C25 124.9(3) . . ?
C26 N12 C24 108.4(3) . . ?
C26 N12 C25 126.7(3) . . ?
N14 N13 Fe1 134.08(19) . . ?
C22 N13 Fe1 115.7(2) . . ?
C22 N13 N14 109.3(2) . . ?
C17 N14 N13 105.7(2) . . ?
C17 N15 C18 126.8(3) . . ?
C22 N15 C17 104.6(2) . . ?
C22 N15 C18 126.8(3) . . ?
C10 N16 N18 105.8(2) . . ?
C5 N17 C6 126.0(3) . . ?
C5 N17 C10 104.1(3) . . ?
C10 N17 C6 127.6(3) . . ?
N16 N18 Fe2 134.8(2) . . ?
C5 N18 Fe2 115.0(2) . . ?
C5 N18 N16 109.1(2) . . ?
C1 N19 Fe2 140.4(2) . . ?
C1 N19 C4 105.6(3) . . ?
C4 N19 Fe2 113.8(2) . . ?
C1 N20 C2 127.1(3) . . ?
C1 N20 C3 108.2(3) . . ?
C3 N20 C2 124.6(3) . . ?
C75 N21 Fe1 114.02(19) . . ?
C78 N21 Fe1 140.4(2) . . ?
C78 N21 C75 105.4(2) . . ?
C76 N22 C77 125.4(3) . . ?
C78 N22 C76 108.5(3) . . ?
C78 N22 C77 126.1(3) . . ?
N24 N23 Fe1 134.0(2) . . ?
C74 N23 Fe1 115.1(2) . . ?
C74 N23 N24 109.2(2) . . ?
C69 N24 N23 105.4(2) . . ?
C69 N25 C70 130.3(3) . . ?
C74 N25 C69 104.5(2) . . ?
C74 N25 C70 124.0(3) . . ?
C62 N26 N28 105.3(2) . . ?
C57 N27 C58 125.0(3) . . ?
C57 N27 C62 104.3(3) . . ?
C62 N27 C58 128.1(3) . . ?
N26 N28 Fe2 134.4(2) . . ?
C57 N28 Fe2 115.5(2) . . ?
C57 N28 N26 108.8(2) . . ?
C53 N29 Fe2 140.1(2) . . ?
C53 N29 C56 105.5(3) . . ?
C56 N29 Fe2 114.4(2) . . ?
C53 N30 C54 126.0(3) . . ?
C53 N30 C55 108.3(3) . . ?
C55 N30 C54 125.6(3) . . ?
N19 C1 N20 110.9(3) . . ?
N19 C1 H1 124.5 . . ?
N20 C1 H1 124.5 . . ?
N20 C2 H2A 109.5 . . ?
N20 C2 H2B 109.5 . . ?
N20 C2 H2C 109.5 . . ?
H2A C2 H2B 109.5 . . ?
H2A C2 H2C 109.5 . . ?
H2B C2 H2C 109.5 . . ?
N20 C3 H3 127.1 . . ?
C4 C3 N20 105.8(3) . . ?
C4 C3 H3 127.1 . . ?
N19 C4 C5 112.1(3) . . ?
C3 C4 N19 109.5(3) . . ?
C3 C4 C5 138.4(3) . . ?
N17 C5 C4 132.8(3) . . ?
N18 C5 N17 110.0(3) . . ?
N18 C5 C4 117.2(3) . . ?
N17 C6 H6A 109.3 . . ?
N17 C6 H6B 109.3 . . ?
N17 C6 C7 111.6(3) . . ?
H6A C6 H6B 108.0 . . ?
C7 C6 H6A 109.3 . . ?
C7 C6 H6B 109.3 . . ?
C6 C7 H7 107.7 . . ?
C8 C7 C6 113.3(3) . . ?
C8 C7 H7 107.7 . . ?
C8 C7 C9 111.6(4) . . ?
C9 C7 C6 108.7(3) . . ?
C9 C7 H7 107.7 . . ?
C7 C8 H8A 109.5 . . ?
C7 C8 H8B 109.5 . . ?
C7 C8 H8C 109.5 . . ?
H8A C8 H8B 109.5 . . ?
H8A C8 H8C 109.5 . . ?
H8B C8 H8C 109.5 . . ?
C7 C9 H9A 109.5 . . ?
C7 C9 H9B 109.5 . . ?
C7 C9 H9C 109.5 . . ?
H9A C9 H9B 109.5 . . ?
H9A C9 H9C 109.5 . . ?
H9B C9 H9C 109.5 . . ?
N16 C10 N17 111.0(3) . . ?
N16 C10 C11 123.9(3) . . ?
N17 C10 C11 125.2(3) . . ?
C12 C11 C10 118.8(3) . . ?
C13 C11 C10 121.4(3) . . ?
C13 C11 C12 119.7(3) . . ?
C11 C12 H12 120.0 . . ?
C16 C12 C11 120.1(3) . . ?
C16 C12 H12 120.0 . . ?
C11 C13 H13 119.9 . . ?
C14 C13 C11 120.1(3) . . ?
C14 C13 H13 119.9 . . ?
C13 C14 H14 119.9 . . ?
C13 C14 C15 120.2(3) . . ?
C15 C14 H14 119.9 . . ?
C14 C15 H15 120.0 . . ?
C14 C15 C16 120.1(3) . . ?
C16 C15 H15 120.0 . . ?
C12 C16 C15 119.8(3) . . ?
C12 C16 C17 118.9(3) . . ?
C15 C16 C17 121.2(3) . . ?
N14 C17 N15 111.0(3) . . ?
N14 C17 C16 123.6(3) . . ?
N15 C17 C16 125.4(3) . . ?
N15 C18 H18A 109.3 . . ?
N15 C18 H18B 109.3 . . ?
N15 C18 C19 111.5(3) . . ?
H18A C18 H18B 108.0 . . ?
C19 C18 H18A 109.3 . . ?
C19 C18 H18B 109.3 . . ?
C18 C19 H19 107.9 . . ?
C18 C19 C20 109.7(3) . . ?
C21 C19 C18 111.3(3) . . ?
C21 C19 H19 107.9 . . ?
C21 C19 C20 111.8(4) . . ?
C20 C19 H19 107.9 . . ?
N13 C22 N15 109.4(3) . . ?
N13 C22 C23 116.5(3) . . ?
N15 C22 C23 134.1(3) . . ?
N11 C23 C22 111.8(3) . . ?
C24 C23 N11 109.7(3) . . ?
C24 C23 C22 138.5(3) . . ?
N12 C24 H24 127.1 . . ?
C23 C24 N12 105.8(3) . . ?
C23 C24 H24 127.1 . . ?
N12 C25 H25A 109.5 . . ?
N12 C25 H25B 109.5 . . ?
N12 C25 H25C 109.5 . . ?
H25A C25 H25B 109.5 . . ?
H25A C25 H25C 109.5 . . ?
H25B C25 H25C 109.5 . . ?
N11 C26 N12 110.6(3) . . ?
N11 C26 H26 124.7 . . ?
N12 C26 H26 124.7 . . ?
N9 C27 N10 110.7(3) . . ?
N9 C27 H27 124.7 . . ?
N10 C27 H27 124.7 . . ?
N10 C28 H28A 109.5 . . ?
N10 C28 H28B 109.5 . . ?
N10 C28 H28C 109.5 . . ?
H28A C28 H28B 109.5 . . ?
H28A C28 H28C 109.5 . . ?
H28B C28 H28C 109.5 . . ?
N10 C29 H29 127.2 . . ?
C30 C29 N10 105.6(3) . . ?
C30 C29 H29 127.2 . . ?
N9 C30 C31 111.8(3) . . ?
C29 C30 N9 109.8(3) . . ?
C29 C30 C31 138.3(3) . . ?
N7 C31 C30 133.7(3) . . ?
N8 C31 N7 110.1(3) . . ?
N8 C31 C30 116.3(3) . . ?
N7 C32 H32A 109.0 . . ?
N7 C32 H32B 109.0 . . ?
N7 C32 C33 113.1(3) . . ?
H32A C32 H32B 107.8 . . ?
C33 C32 H32A 109.0 . . ?
C33 C32 H32B 109.0 . . ?
C32 C33 H33 108.7 . . ?
C34 C33 C32 111.7(3) . . ?
C34 C33 H33 108.7 . . ?
C34 C33 C35 111.2(3) . . ?
C35 C33 C32 107.9(3) . . ?
C35 C33 H33 108.7 . . ?
C33 C34 H34A 109.5 . . ?
C33 C34 H34B 109.5 . . ?
C33 C34 H34C 109.5 . . ?
H34A C34 H34B 109.5 . . ?
H34A C34 H34C 109.5 . . ?
H34B C34 H34C 109.5 . . ?
C33 C35 H35A 109.5 . . ?
C33 C35 H35B 109.5 . . ?
C33 C35 H35C 109.5 . . ?
H35A C35 H35B 109.5 . . ?
H35A C35 H35C 109.5 . . ?
H35B C35 H35C 109.5 . . ?
N6 C36 N7 111.3(3) . . ?
N6 C36 C37 122.6(3) . . ?
N7 C36 C37 126.1(3) . . ?
C38 C37 C36 118.4(3) . . ?
C38 C37 C39 120.0(3) . . ?
C39 C37 C36 121.5(3) . . ?
C37 C38 H38 120.0 . . ?
C37 C38 C42 119.9(3) . . ?
C42 C38 H38 120.0 . . ?
C37 C39 H39 120.0 . . ?
C40 C39 C37 119.9(3) . . ?
C40 C39 H39 120.0 . . ?
C39 C40 H40 119.8 . . ?
C41 C40 C39 120.4(3) . . ?
C41 C40 H40 119.8 . . ?
C40 C41 H41 119.9 . . ?
C40 C41 C42 120.1(3) . . ?
C42 C41 H41 119.9 . . ?
C38 C42 C43 119.9(3) . . ?
C41 C42 C38 119.6(3) . . ?
C41 C42 C43 120.5(3) . . ?
N4 C43 N5 111.3(2) . . ?
N4 C43 C42 124.7(3) . . ?
N5 C43 C42 124.0(3) . . ?
N5 C44 H44A 109.3 . . ?
N5 C44 H44B 109.3 . . ?
N5 C44 C45 111.5(3) . . ?
H44A C44 H44B 108.0 . . ?
C45 C44 H44A 109.3 . . ?
C45 C44 H44B 109.3 . . ?
C44 C45 H45 108.0 . . ?
C46 C45 C44 108.0(3) . . ?
C46 C45 H45 108.0 . . ?
C47 C45 C44 113.2(3) . . ?
C47 C45 H45 108.0 . . ?
C47 C45 C46 111.4(3) . . ?
C45 C46 H46A 109.5 . . ?
C45 C46 H46B 109.5 . . ?
C45 C46 H46C 109.5 . . ?
H46A C46 H46B 109.5 . . ?
H46A C46 H46C 109.5 . . ?
H46B C46 H46C 109.5 . . ?
C45 C47 H47A 109.5 . . ?
C45 C47 H47B 109.5 . . ?
C45 C47 H47C 109.5 . . ?
H47A C47 H47B 109.5 . . ?
H47A C47 H47C 109.5 . . ?
H47B C47 H47C 109.5 . . ?
N3 C48 N5 110.2(2) . . ?
N3 C48 C49 116.2(3) . . ?
N5 C48 C49 133.5(3) . . ?
N1 C49 C48 112.0(3) . . ?
C50 C49 N1 110.0(3) . . ?
C50 C49 C48 137.8(3) . . ?
N2 C50 H50 127.6 . . ?
C49 C50 N2 104.9(3) . . ?
C49 C50 H50 127.6 . . ?
N2 C51 H51A 109.5 . . ?
N2 C51 H51B 109.5 . . ?
N2 C51 H51C 109.5 . . ?
H51A C51 H51B 109.5 . . ?
H51A C51 H51C 109.5 . . ?
H51B C51 H51C 109.5 . . ?
N1 C52 N2 111.2(3) . . ?
N1 C52 H52 124.4 . . ?
N2 C52 H52 124.4 . . ?
N29 C53 N30 111.0(3) . . ?
N29 C53 H53 124.5 . . ?
N30 C53 H53 124.5 . . ?
N30 C54 H54A 109.5 . . ?
N30 C54 H54B 109.5 . . ?
N30 C54 H54C 109.5 . . ?
H54A C54 H54B 109.5 . . ?
H54A C54 H54C 109.5 . . ?
H54B C54 H54C 109.5 . . ?
N30 C55 H55 127.3 . . ?
C56 C55 N30 105.3(3) . . ?
C56 C55 H55 127.3 . . ?
N29 C56 C57 112.3(3) . . ?
C55 C56 N29 109.9(3) . . ?
C55 C56 C57 137.6(3) . . ?
N27 C57 C56 134.3(3) . . ?
N28 C57 N27 109.8(3) . . ?
N28 C57 C56 115.9(3) . . ?
N27 C58 H58A 109.3 . . ?
N27 C58 H58B 109.3 . . ?
N27 C58 C59 111.7(3) . . ?
H58A C58 H58B 107.9 . . ?
C59 C58 H58A 109.3 . . ?
C59 C58 H58B 109.3 . . ?
C58 C59 H59 108.2 . . ?
C60 C59 C58 111.7(3) . . ?
C60 C59 H59 108.2 . . ?
C60 C59 C61 110.6(3) . . ?
C61 C59 C58 109.7(3) . . ?
C61 C59 H59 108.2 . . ?
C59 C60 H60A 109.5 . . ?
C59 C60 H60B 109.5 . . ?
C59 C60 H60C 109.5 . . ?
H60A C60 H60B 109.5 . . ?
H60A C60 H60C 109.5 . . ?
H60B C60 H60C 109.5 . . ?
C59 C61 H61A 109.5 . . ?
C59 C61 H61B 109.5 . . ?
C59 C61 H61C 109.5 . . ?
H61A C61 H61B 109.5 . . ?
H61A C61 H61C 109.5 . . ?
H61B C61 H61C 109.5 . . ?
N26 C62 N27 111.8(3) . . ?
N26 C62 C63 123.9(3) . . ?
N27 C62 C63 124.2(3) . . ?
C64 C63 C62 119.7(3) . . ?
C65 C63 C62 120.5(3) . . ?
C65 C63 C64 119.7(3) . . ?
C63 C64 H64 119.9 . . ?
C68 C64 C63 120.1(3) . . ?
C68 C64 H64 119.9 . . ?
C63 C65 H65 119.9 . . ?
C63 C65 C66 120.3(3) . . ?
C66 C65 H65 119.9 . . ?
C65 C66 H66 120.0 . . ?
C65 C66 C67 120.0(3) . . ?
C67 C66 H66 120.0 . . ?
C66 C67 H67 120.1 . . ?
C68 C67 C66 119.7(3) . . ?
C68 C67 H67 120.1 . . ?
C64 C68 C67 120.2(3) . . ?
C64 C68 C69 118.5(3) . . ?
C67 C68 C69 121.3(3) . . ?
N24 C69 N25 111.4(3) . . ?
N24 C69 C68 122.9(3) . . ?
N25 C69 C68 125.7(3) . . ?
N25 C70 H70A 109.1 . . ?
N25 C70 H70B 109.1 . . ?
N25 C70 C71 112.5(3) . . ?
H70A C70 H70B 107.8 . . ?
C71 C70 H70A 109.1 . . ?
C71 C70 H70B 109.1 . . ?
C70 C71 H71 108.6 . . ?
C70 C71 C73 107.7(3) . . ?
C72 C71 C70 111.4(3) . . ?
C72 C71 H71 108.6 . . ?
C72 C71 C73 111.9(3) . . ?
C73 C71 H71 108.6 . . ?
C71 C72 H72A 109.5 . . ?
C71 C72 H72B 109.5 . . ?
C71 C72 H72C 109.5 . . ?
H72A C72 H72B 109.5 . . ?
H72A C72 H72C 109.5 . . ?
H72B C72 H72C 109.5 . . ?
C71 C73 H73A 109.5 . . ?
C71 C73 H73B 109.5 . . ?
C71 C73 H73C 109.5 . . ?
H73A C73 H73B 109.5 . . ?
H73A C73 H73C 109.5 . . ?
H73B C73 H73C 109.5 . . ?
N23 C74 N25 109.6(3) . . ?
N23 C74 C75 116.9(3) . . ?
N25 C74 C75 133.6(3) . . ?
N21 C75 C74 111.9(3) . . ?
C76 C75 N21 109.7(3) . . ?
C76 C75 C74 138.4(3) . . ?
N22 C76 C75 105.5(3) . . ?
N22 C76 H76 127.3 . . ?
C75 C76 H76 127.3 . . ?
N22 C77 H77A 109.5 . . ?
N22 C77 H77B 109.5 . . ?
N22 C77 H77C 109.5 . . ?
H77A C77 H77B 109.5 . . ?
H77A C77 H77C 109.5 . . ?
H77B C77 H77C 109.5 . . ?
N21 C78 N22 110.9(3) . . ?
N21 C78 H78 124.5 . . ?
N22 C78 H78 124.5 . . ?
H11A C111 H11B 109.5 . . ?
H11A C111 H11C 109.5 . . ?
H11B C111 H11C 109.5 . . ?
C112 C111 H11A 109.5 . . ?
C112 C111 H11B 109.5 . . ?
C112 C111 H11C 109.5 . . ?
C111 C112 H11D 110.3 . . ?
C111 C112 H11E 110.3 . . ?
H11D C112 H11E 108.5 . . ?
O111 C112 C111 107.2(5) . . ?
O111 C112 H11D 110.3 . . ?
O111 C112 H11E 110.3 . . ?
H11F C113 H11G 108.4 . . ?
C114 C113 H11F 110.0 . . ?
C114 C113 H11G 110.0 . . ?
O111 C113 H11F 110.0 . . ?
O111 C113 H11G 110.0 . . ?
O111 C113 C114 108.5(5) . . ?
C113 C114 H11H 109.5 . . ?
C113 C114 H11I 109.5 . . ?
C113 C114 H11J 109.5 . . ?
H11H C114 H11I 109.5 . . ?
H11H C114 H11J 109.5 . . ?
H11I C114 H11J 109.5 . . ?
C113 O111 C112 109.6(5) . . ?
N101 C101 C102 178.6(6) . . ?
C101 C102 H10A 109.5 . . ?
C101 C102 H10B 109.5 . . ?
C101 C102 H10C 109.5 . . ?
H10A C102 H10B 109.5 . . ?
H10A C102 H10C 109.5 . . ?
H10B C102 H10C 109.5 . . ?
N201 C201 C202 179.4(6) . . ?
C201 C202 H20D 109.5 . . ?
C201 C202 H20E 109.5 . . ?
C201 C202 H20F 109.5 . . ?
H20D C202 H20E 109.5 . . ?
H20D C202 H20F 109.5 . . ?
H20E C202 H20F 109.5 . . ?
N301 C301 C302 178.4(7) . . ?
C301 C302 H30A 109.5 . . ?
C301 C302 H30B 109.5 . . ?
C301 C302 H30C 109.5 . . ?
H30A C302 H30B 109.5 . . ?
H30A C302 H30C 109.5 . . ?
H30B C302 H30C 109.5 . . ?
N401 C401 C402 178.9(5) . . ?
C401 C402 H40A 109.5 . . ?
C401 C402 H40B 109.5 . . ?
C401 C402 H40C 109.5 . . ?
H40A C402 H40B 109.5 . . ?
H40A C402 H40C 109.5 . . ?
H40B C402 H40C 109.5 . . ?
N501 C501 C502 175.3(7) . . ?
C501 C502 H50A 109.5 . . ?
C501 C502 H50B 109.5 . . ?
C501 C502 H50C 109.5 . . ?
H50A C502 H50B 109.5 . . ?
H50A C502 H50C 109.5 . . ?
H50B C502 H50C 109.5 . . ?
N601 C601 C602 178.4(10) . . ?
C601 C602 H60D 109.5 . . ?
C601 C602 H60E 109.5 . . ?
C601 C602 H60F 109.5 . . ?
H60D C602 H60E 109.5 . . ?
H60D C602 H60F 109.5 . . ?
H60E C602 H60F 109.5 . . ?
F1 B1 F2 108.5(4) . . ?
F1 B1 F4 109.3(4) . . ?
F3 B1 F1 109.8(4) . . ?
F3 B1 F2 109.9(4) . . ?
F3 B1 F4 110.3(4) . . ?
F4 B1 F2 109.1(4) . . ?
F5 B2 F7 110.4(5) . . ?
F5 B2 F8 109.3(4) . . ?
F6 B2 F5 111.9(5) . . ?
F6 B2 F7 107.9(4) . . ?
F6 B2 F8 111.5(5) . . ?
F8 B2 F7 105.7(5) . . ?
F9 B3 F10 110.4(3) . . ?
F9 B3 F11 109.0(4) . . ?
F9 B3 F12 109.2(4) . . ?
F11 B3 F10 108.2(4) . . ?
F12 B3 F10 110.0(4) . . ?
F12 B3 F11 110.0(3) . . ?
F14 B4 F13 108.6(3) . . ?
F14 B4 F16 109.0(3) . . ?
F15 B4 F13 109.4(4) . . ?
F15 B4 F14 109.9(4) . . ?
F15 B4 F16 110.9(3) . . ?
F16 B4 F13 109.0(3) . . ?
C19 C21 H21A 109.5 . . ?
C19 C21 H21B 109.5 . . ?
C19 C21 H21C 109.5 . . ?
H21A C21 H21B 109.5 . . ?
H21A C21 H21C 109.5 . . ?
H21B C21 H21C 109.5 . . ?
C19 C20 H20A 109.5 . . ?
C19 C20 H20B 109.5 . . ?
C19 C20 H20C 109.5 . . ?
H20A C20 H20B 109.5 . . ?
H20A C20 H20C 109.5 . . ?
H20B C20 H20C 109.5 . . ?

loop_
_geom_bond_atom_site_label_1
_geom_bond_atom_site_label_2
_geom_bond_distance
_geom_bond_site_symmetry_2
_geom_bond_publ_flag
Fe1 N1 2.006(3) . ?
Fe1 N3 1.962(2) . ?
Fe1 N11 1.996(3) . ?
Fe1 N13 1.959(3) . ?
Fe1 N21 1.999(3) . ?
Fe1 N23 1.964(3) . ?
Fe2 N8 1.967(3) . ?
Fe2 N9 1.993(3) . ?
Fe2 N18 1.966(3) . ?
Fe2 N19 1.997(3) . ?
Fe2 N28 1.959(3) . ?
Fe2 N29 2.000(3) . ?
N1 C49 1.389(4) . ?
N1 C52 1.318(4) . ?
N2 C50 1.372(4) . ?
N2 C51 1.470(4) . ?
N2 C52 1.343(5) . ?
N3 N4 1.376(3) . ?
N3 C48 1.313(4) . ?
N4 C43 1.317(4) . ?
N5 C43 1.383(4) . ?
N5 C44 1.470(4) . ?
N5 C48 1.353(4) . ?
N6 N8 1.372(3) . ?
N6 C36 1.318(4) . ?
N7 C31 1.351(4) . ?
N7 C32 1.477(4) . ?
N7 C36 1.376(4) . ?
N8 C31 1.322(4) . ?
N9 C27 1.320(4) . ?
N9 C30 1.393(4) . ?
N10 C27 1.353(4) . ?
N10 C28 1.464(4) . ?
N10 C29 1.377(4) . ?
N11 C23 1.395(4) . ?
N11 C26 1.327(4) . ?
N12 C24 1.371(4) . ?
N12 C25 1.460(4) . ?
N12 C26 1.352(4) . ?
N13 N14 1.371(3) . ?
N13 C22 1.322(4) . ?
N14 C17 1.324(4) . ?
N15 C17 1.378(4) . ?
N15 C18 1.473(4) . ?
N15 C22 1.361(4) . ?
N16 N18 1.375(3) . ?
N16 C10 1.319(4) . ?
N17 C5 1.362(4) . ?
N17 C6 1.464(4) . ?
N17 C10 1.382(4) . ?
N18 C5 1.310(4) . ?
N19 C1 1.323(4) . ?
N19 C4 1.390(4) . ?
N20 C1 1.350(4) . ?
N20 C2 1.471(4) . ?
N20 C3 1.368(4) . ?
N21 C75 1.393(4) . ?
N21 C78 1.325(4) . ?
N22 C76 1.370(4) . ?
N22 C77 1.468(4) . ?
N22 C78 1.350(4) . ?
N23 N24 1.374(3) . ?
N23 C74 1.320(4) . ?
N24 C69 1.320(4) . ?
N25 C69 1.375(4) . ?
N25 C70 1.474(4) . ?
N25 C74 1.356(4) . ?
N26 N28 1.384(3) . ?
N26 C62 1.313(4) . ?
N27 C57 1.355(4) . ?
N27 C58 1.483(4) . ?
N27 C62 1.377(4) . ?
N28 C57 1.323(4) . ?
N29 C53 1.318(4) . ?
N29 C56 1.381(4) . ?
N30 C53 1.344(5) . ?
N30 C54 1.471(4) . ?
N30 C55 1.368(4) . ?
C1 H1 0.9300 . ?
C2 H2A 0.9600 . ?
C2 H2B 0.9600 . ?
C2 H2C 0.9600 . ?
C3 H3 0.9300 . ?
C3 C4 1.367(5) . ?
C4 C5 1.438(4) . ?
C6 H6A 0.9700 . ?
C6 H6B 0.9700 . ?
C6 C7 1.528(5) . ?
C7 H7 0.9800 . ?
C7 C8 1.510(6) . ?
C7 C9 1.518(5) . ?
C8 H8A 0.9600 . ?
C8 H8B 0.9600 . ?
C8 H8C 0.9600 . ?
C9 H9A 0.9600 . ?
C9 H9B 0.9600 . ?
C9 H9C 0.9600 . ?
C10 C11 1.469(4) . ?
C11 C12 1.399(4) . ?
C11 C13 1.398(4) . ?
C12 H12 0.9300 . ?
C12 C16 1.390(4) . ?
C13 H13 0.9300 . ?
C13 C14 1.387(4) . ?
C14 H14 0.9300 . ?
C14 C15 1.387(5) . ?
C15 H15 0.9300 . ?
C15 C16 1.400(4) . ?
C16 C17 1.475(4) . ?
C18 H18A 0.9700 . ?
C18 H18B 0.9700 . ?
C18 C19 1.526(5) . ?
C19 H19 0.9800 . ?
C19 C21 1.521(6) . ?
C19 C20 1.530(5) . ?
C22 C23 1.440(4) . ?
C23 C24 1.360(4) . ?
C24 H24 0.9300 . ?
C25 H25A 0.9600 . ?
C25 H25B 0.9600 . ?
C25 H25C 0.9600 . ?
C26 H26 0.9300 . ?
C27 H27 0.9300 . ?
C28 H28A 0.9600 . ?
C28 H28B 0.9600 . ?
C28 H28C 0.9600 . ?
C29 H29 0.9300 . ?
C29 C30 1.356(4) . ?
C30 C31 1.448(4) . ?
C32 H32A 0.9700 . ?
C32 H32B 0.9700 . ?
C32 C33 1.541(5) . ?
C33 H33 0.9800 . ?
C33 C34 1.511(5) . ?
C33 C35 1.535(5) . ?
C34 H34A 0.9600 . ?
C34 H34B 0.9600 . ?
C34 H34C 0.9600 . ?
C35 H35A 0.9600 . ?
C35 H35B 0.9600 . ?
C35 H35C 0.9600 . ?
C36 C37 1.478(4) . ?
C37 C38 1.390(4) . ?
C37 C39 1.395(4) . ?
C38 H38 0.9300 . ?
C38 C42 1.402(4) . ?
C39 H39 0.9300 . ?
C39 C40 1.395(4) . ?
C40 H40 0.9300 . ?
C40 C41 1.380(4) . ?
C41 H41 0.9300 . ?
C41 C42 1.400(4) . ?
C42 C43 1.468(4) . ?
C44 H44A 0.9700 . ?
C44 H44B 0.9700 . ?
C44 C45 1.568(5) . ?
C45 H45 0.9800 . ?
C45 C46 1.533(6) . ?
C45 C47 1.504(6) . ?
C46 H46A 0.9600 . ?
C46 H46B 0.9600 . ?
C46 H46C 0.9600 . ?
C47 H47A 0.9600 . ?
C47 H47B 0.9600 . ?
C47 H47C 0.9600 . ?
C48 C49 1.448(4) . ?
C49 C50 1.368(4) . ?
C50 H50 0.9300 . ?
C51 H51A 0.9600 . ?
C51 H51B 0.9600 . ?
C51 H51C 0.9600 . ?
C52 H52 0.9300 . ?
C53 H53 0.9300 . ?
C54 H54A 0.9600 . ?
C54 H54B 0.9600 . ?
C54 H54C 0.9600 . ?
C55 H55 0.9300 . ?
C55 C56 1.364(5) . ?
C56 C57 1.446(4) . ?
C58 H58A 0.9700 . ?
C58 H58B 0.9700 . ?
C58 C59 1.549(5) . ?
C59 H59 0.9800 . ?
C59 C60 1.522(6) . ?
C59 C61 1.534(6) . ?
C60 H60A 0.9600 . ?
C60 H60B 0.9600 . ?
C60 H60C 0.9600 . ?
C61 H61A 0.9600 . ?
C61 H61B 0.9600 . ?
C61 H61C 0.9600 . ?
C62 C63 1.472(4) . ?
C63 C64 1.403(4) . ?
C63 C65 1.389(5) . ?
C64 H64 0.9300 . ?
C64 C68 1.387(4) . ?
C65 H65 0.9300 . ?
C65 C66 1.392(5) . ?
C66 H66 0.9300 . ?
C66 C67 1.397(4) . ?
C67 H67 0.9300 . ?
C67 C68 1.395(5) . ?
C68 C69 1.478(4) . ?
C70 H70A 0.9700 . ?
C70 H70B 0.9700 . ?
C70 C71 1.531(5) . ?
C71 H71 0.9800 . ?
C71 C72 1.512(6) . ?
C71 C73 1.535(5) . ?
C72 H72A 0.9600 . ?
C72 H72B 0.9600 . ?
C72 H72C 0.9600 . ?
C73 H73A 0.9600 . ?
C73 H73B 0.9600 . ?
C73 H73C 0.9600 . ?
C74 C75 1.441(4) . ?
C75 C76 1.370(4) . ?
C76 H76 0.9300 . ?
C77 H77A 0.9600 . ?
C77 H77B 0.9600 . ?
C77 H77C 0.9600 . ?
C78 H78 0.9300 . ?
C111 H11A 0.9600 . ?
C111 H11B 0.9600 . ?
C111 H11C 0.9600 . ?
C111 C112 1.609(10) . ?
C112 H11D 0.9700 . ?
C112 H11E 0.9700 . ?
C112 O111 1.453(7) . ?
C113 H11F 0.9700 . ?
C113 H11G 0.9700 . ?
C113 C114 1.480(9) . ?
C113 O111 1.426(8) . ?
C114 H11H 0.9600 . ?
C114 H11I 0.9600 . ?
C114 H11J 0.9600 . ?
N101 C101 1.129(8) . ?
N201 C201 1.133(7) . ?
N301 C301 1.144(7) . ?
N401 C401 1.144(6) . ?
N501 C501 1.165(9) . ?
N601 C601 1.153(11) . ?
C101 C102 1.460(8) . ?
C102 H10A 0.9600 . ?
C102 H10B 0.9600 . ?
C102 H10C 0.9600 . ?
C201 C202 1.442(8) . ?
C202 H20D 0.9600 . ?
C202 H20E 0.9600 . ?
C202 H20F 0.9600 . ?
C301 C302 1.448(8) . ?
C302 H30A 0.9600 . ?
C302 H30B 0.9600 . ?
C302 H30C 0.9600 . ?
C401 C402 1.461(6) . ?
C402 H40A 0.9600 . ?
C402 H40B 0.9600 . ?
C402 H40C 0.9600 . ?
C501 C502 1.448(10) . ?
C502 H50A 0.9600 . ?
C502 H50B 0.9600 . ?
C502 H50C 0.9600 . ?
C601 C602 1.364(13) . ?
C602 H60D 0.9600 . ?
C602 H60E 0.9600 . ?
C602 H60F 0.9600 . ?
B1 F1 1.377(5) . ?
B1 F2 1.394(5) . ?
B1 F3 1.361(6) . ?
B1 F4 1.387(5) . ?
B2 F5 1.371(6) . ?
B2 F6 1.363(7) . ?
B2 F7 1.398(7) . ?
B2 F8 1.386(6) . ?
B3 F9 1.377(5) . ?
B3 F10 1.395(5) . ?
B3 F11 1.387(5) . ?
B3 F12 1.387(5) . ?
B4 F13 1.393(5) . ?
B4 F14 1.375(5) . ?
B4 F15 1.364(5) . ?
B4 F16 1.389(5) . ?
C21 H21A 0.9600 . ?
C21 H21B 0.9600 . ?
C21 H21C 0.9600 . ?
C20 H20A 0.9600 . ?
C20 H20B 0.9600 . ?
C20 H20C 0.9600 . ?
